data_4087384
loop_
_publ_author_name
'Schaefer, Brian A.'
'Margulieux, Grant W.'
'Small, Brooke L.'
'Chirik, Paul J.'

_publ_section_title
;
 Evaluation of Cobalt Complexes Bearing Tridentate Pincer Ligands for
 Catalytic C--H Borylation
;
_journal_issue 7
_journal_name_full Organometallics
_journal_page_first 1307
_journal_paper_doi 10.1021/acs.organomet.5b00044
_journal_volume 34
_journal_year 2015
_chemical_formula_sum 'C40 H51 Co2 N4 P2'
_chemical_formula_weight 767.65
_space_group_IT_number 167
_space_group_name_Hall '-R 3 2"c'
_space_group_name_H-M_alt 'R -3 c :H'
_symmetry_cell_setting hexagonal
_symmetry_space_group_name_H-M 'R -3 c :H'
_atom_sites_solution_hydrogens geom
_atom_sites_solution_primary direct
_atom_sites_solution_secondary difmap
_audit_creation_method SHELXL-97
_cell_angle_alpha 90.00
_cell_angle_beta 90.00
_cell_angle_gamma 120.00
_cell_formula_units_Z 18
_cell_length_a 23.275(2)
_cell_length_b 23.275(2)
_cell_length_c 37.719(4)
_cell_measurement_reflns_used 9783
_cell_measurement_temperature 100(2)
_cell_measurement_theta_max 27.51
_cell_measurement_theta_min 2.38
_cell_volume 17696(3)
_computing_cell_refinement 'Bruker SAINT'
_computing_data_collection 'Bruker APEX2'
_computing_data_reduction 'Bruker SAINT'
_computing_molecular_graphics 'ORTEP 3 (Farraguia, 1997)'
_computing_structure_refinement 'SHELXL-97 (Sheldrick, 2008)'
_computing_structure_solution 'SIR 92 (Giacavazzo, 1993)'
_diffrn_ambient_temperature 100(2)
_diffrn_measured_fraction_theta_full 1.000
_diffrn_measured_fraction_theta_max 1.000
_diffrn_radiation_monochromator graphite
_diffrn_radiation_source 'fine-focus sealed tube'
_diffrn_radiation_type MoK\a
_diffrn_radiation_wavelength 0.71073
_diffrn_reflns_av_R_equivalents 0.0457
_diffrn_reflns_av_sigmaI/netI 0.0210
_diffrn_reflns_limit_h_max 25
_diffrn_reflns_limit_h_min -30
_diffrn_reflns_limit_k_max 30
_diffrn_reflns_limit_k_min -30
_diffrn_reflns_limit_l_max 48
_diffrn_reflns_limit_l_min -47
_diffrn_reflns_number 50457
_diffrn_reflns_theta_full 27.55
_diffrn_reflns_theta_max 27.55
_diffrn_reflns_theta_min 1.48
_exptl_absorpt_coefficient_mu 0.957
_exptl_absorpt_correction_T_max 0.7456
_exptl_absorpt_correction_T_min 0.6431
_exptl_absorpt_correction_type multi-scan
_exptl_absorpt_process_details 'SADABS v2008/1 (Bruker AXS)'
_exptl_crystal_colour black
_exptl_crystal_density_diffrn 1.297
_exptl_crystal_density_method 'not measured'
_exptl_crystal_description block
_exptl_crystal_F_000 7254
_exptl_crystal_size_max 0.353
_exptl_crystal_size_mid 0.15
_exptl_crystal_size_min 0.105
_platon_squeeze_details
;
2 molecule of diethylether solvate per asymmetric unit was treated
as a diffuse contribution to the overall scattering through the
use of platon/squeeze.
;
_refine_diff_density_max 0.542
_refine_diff_density_min -0.305
_refine_diff_density_rms 0.055
_refine_ls_extinction_method none
_refine_ls_goodness_of_fit_ref 1.064
_refine_ls_hydrogen_treatment mixed
_refine_ls_matrix_type full
_refine_ls_number_parameters 224
_refine_ls_number_reflns 4539
_refine_ls_number_restraints 0
_refine_ls_restrained_S_all 1.064
_refine_ls_R_factor_all 0.0345
_refine_ls_R_factor_gt 0.0296
_refine_ls_shift/su_max 0.001
_refine_ls_shift/su_mean 0.000
_refine_ls_structure_factor_coef Fsqd
_refine_ls_weighting_details 'calc w=1/[\s^2^(Fo^2^)+(0.0342P)^2^+33.1962P] where P=(Fo^2^+2Fc^2^)/3'
_refine_ls_weighting_scheme calc
_refine_ls_wR_factor_gt 0.0737
_refine_ls_wR_factor_ref 0.0761
_reflns_number_gt 3949
_reflns_number_total 4539
_reflns_threshold_expression >2\s(I)
_cod_data_source_file om5b00044_si_003.cif
_cod_data_source_block bs33
_cod_depositor_comments
;
The following automatic conversions were performed:

data item '_symmetry_cell_setting' value 'Hexagonal' was changed to
'hexagonal' in accordance with the
/home/saulius/struct/COD-crude-data/automatic-downloads/DataCite-retrospective/ACS/depositions/lib/dictionaries/cif_core.dic
dictionary named 'cif_core.dic' version 2.4.2 last updated on
2011-04-26.

Automatic conversion script
Id: cif_fix_values 6909 2019-04-08 15:41:33Z antanas 
;
_cod_original_sg_symbol_H-M 'R -3 c'
_cod_database_code 4087384

loop_
_symmetry_equiv_pos_as_xyz
'x, y, z'
'-y, x-y, z'
'-x+y, -x, z'
'y, x, -z+1/2'
'x-y, -y, -z+1/2'
'-x, -x+y, -z+1/2'
'x+2/3, y+1/3, z+1/3'
'-y+2/3, x-y+1/3, z+1/3'
'-x+y+2/3, -x+1/3, z+1/3'
'y+2/3, x+1/3, -z+5/6'
'x-y+2/3, -y+1/3, -z+5/6'
'-x+2/3, -x+y+1/3, -z+5/6'
'x+1/3, y+2/3, z+2/3'
'-y+1/3, x-y+2/3, z+2/3'
'-x+y+1/3, -x+2/3, z+2/3'
'y+1/3, x+2/3, -z+7/6'
'x-y+1/3, -y+2/3, -z+7/6'
'-x+1/3, -x+y+2/3, -z+7/6'
'-x, -y, -z'
'y, -x+y, -z'
'x-y, x, -z'
'-y, -x, z-1/2'
'-x+y, y, z-1/2'
'x, x-y, z-1/2'
'-x+2/3, -y+1/3, -z+1/3'
'y+2/3, -x+y+1/3, -z+1/3'
'x-y+2/3, x+1/3, -z+1/3'
'-y+2/3, -x+1/3, z-1/6'
'-x+y+2/3, y+1/3, z-1/6'
'x+2/3, x-y+1/3, z-1/6'
'-x+1/3, -y+2/3, -z+2/3'
'y+1/3, -x+y+2/3, -z+2/3'
'x-y+1/3, x+2/3, -z+2/3'
'-y+1/3, -x+2/3, z+1/6'
'-x+y+1/3, y+2/3, z+1/6'
'x+1/3, x-y+2/3, z+1/6'

loop_
_atom_site_label
_atom_site_type_symbol
_atom_site_fract_x
_atom_site_fract_y
_atom_site_fract_z
_atom_site_U_iso_or_equiv
_atom_site_adp_type
_atom_site_occupancy
_atom_site_symmetry_multiplicity
_atom_site_calc_flag
_atom_site_refinement_flags
H0 H 0.1557(13) 0.3333 0.0833 0.033(8) Uiso 1 2 d S
Co1 Co 0.120777(10) 0.358805(10) 0.054806(5) 0.01831(7) Uani 1 1 d .
P1 P 0.10795(2) 0.43872(2) 0.077503(10) 0.02035(10) Uani 1 1 d .
N1 N 0.18252(6) 0.40072(6) 0.01318(3) 0.0206(3) Uani 1 1 d .
N2 N 0.05671(7) 0.31230(6) 0.01696(3) 0.0197(3) Uani 1 1 d .
C14 C 0.04256(8) 0.41567(8) 0.11137(4) 0.0245(3) Uani 1 1 d .
H14A H 0.0334 0.4527 0.1137 0.029 Uiso 1 1 calc R
H14B H 0.0015 0.3767 0.1026 0.029 Uiso 1 1 calc R
C6 C 0.15007(8) 0.37807(8) -0.01886(4) 0.0216(3) Uani 1 1 d .
C13 C -0.00933(8) 0.26702(8) 0.01934(4) 0.0218(3) Uani 1 1 d .
C7 C 0.08248(8) 0.32997(8) -0.01688(4) 0.0206(3) Uani 1 1 d .
C15 C 0.07723(10) 0.47838(9) 0.04523(4) 0.0283(4) Uani 1 1 d .
H15 H 0.0695 0.5109 0.0587 0.034 Uiso 1 1 calc R
C20 C 0.21445(9) 0.49620(9) 0.12650(5) 0.0306(4) Uani 1 1 d .
H20A H 0.2582 0.5346 0.1313 0.046 Uiso 1 1 calc R
H20B H 0.2196 0.4589 0.1186 0.046 Uiso 1 1 calc R
H20C H 0.1876 0.4838 0.1482 0.046 Uiso 1 1 calc R
C11 C -0.02218(9) 0.25541(9) -0.04413(4) 0.0276(4) Uani 1 1 d .
H11 H -0.0492 0.2352 -0.0644 0.033 Uiso 1 1 calc R
C8 C 0.04457(9) 0.30295(8) -0.04795(4) 0.0243(3) Uani 1 1 d .
C18 C 0.17992(9) 0.51380(8) 0.09739(4) 0.0255(3) Uani 1 1 d .
H18 H 0.2132 0.5352 0.0779 0.031 Uiso 1 1 calc R
C12 C -0.04839(9) 0.23815(9) -0.01035(5) 0.0267(3) Uani 1 1 d .
H12 H -0.0939 0.2060 -0.0074 0.032 Uiso 1 1 calc R
C5 C 0.18123(9) 0.40142(9) -0.05222(4) 0.0276(4) Uani 1 1 d .
C1 C 0.28481(9) 0.46892(9) 0.04566(5) 0.0318(4) Uani 1 1 d .
H1A H 0.2953 0.5146 0.0501 0.048 Uiso 1 1 calc R
H1B H 0.3260 0.4673 0.0443 0.048 Uiso 1 1 calc R
H1C H 0.2573 0.4404 0.0650 0.048 Uiso 1 1 calc R
C3 C 0.28158(9) 0.46929(10) -0.02045(5) 0.0364(4) Uani 1 1 d .
H3 H 0.3278 0.5003 -0.0203 0.044 Uiso 1 1 calc R
C9 C 0.07688(10) 0.32744(9) -0.08151(4) 0.0296(4) Uani 1 1 d .
H9 H 0.0522 0.3102 -0.1028 0.036 Uiso 1 1 calc R
C10 C 0.14146(10) 0.37445(10) -0.08345(5) 0.0324(4) Uani 1 1 d .
H10 H 0.1611 0.3901 -0.1061 0.039 Uiso 1 1 calc R
C2 C 0.24808(8) 0.44528(8) 0.01157(4) 0.0254(3) Uani 1 1 d .
C16 C 0.01101(11) 0.42753(10) 0.02852(5) 0.0368(4) Uani 1 1 d .
H16A H -0.0049 0.4504 0.0130 0.055 Uiso 1 1 calc R
H16B H -0.0216 0.4041 0.0473 0.055 Uiso 1 1 calc R
H16C H 0.0173 0.3955 0.0146 0.055 Uiso 1 1 calc R
C4 C 0.24828(10) 0.44856(10) -0.05243(5) 0.0381(4) Uani 1 1 d .
H4 H 0.2709 0.4663 -0.0742 0.046 Uiso 1 1 calc R
C19 C 0.16430(10) 0.56664(9) 0.11087(5) 0.0343(4) Uani 1 1 d .
H19A H 0.1310 0.5478 0.1298 0.051 Uiso 1 1 calc R
H19B H 0.1470 0.5813 0.0913 0.051 Uiso 1 1 calc R
H19C H 0.2049 0.6046 0.1202 0.051 Uiso 1 1 calc R
C17 C 0.12816(11) 0.51652(10) 0.01653(5) 0.0383(5) Uani 1 1 d .
H17A H 0.1365 0.4858 0.0027 0.057 Uiso 1 1 calc R
H17B H 0.1696 0.5502 0.0275 0.057 Uiso 1 1 calc R
H17C H 0.1112 0.5382 0.0008 0.057 Uiso 1 1 calc R

loop_
_atom_site_aniso_label
_atom_site_aniso_U_11
_atom_site_aniso_U_22
_atom_site_aniso_U_33
_atom_site_aniso_U_23
_atom_site_aniso_U_13
_atom_site_aniso_U_12
Co1 0.01853(11) 0.01761(11) 0.01960(11) -0.00107(8) -0.00142(8) 0.00963(9)
P1 0.0252(2) 0.01909(19) 0.01990(18) -0.00145(14) -0.00451(15) 0.01343(17)
N1 0.0202(6) 0.0190(6) 0.0240(6) 0.0022(5) 0.0007(5) 0.0110(5)
N2 0.0205(6) 0.0180(6) 0.0221(6) -0.0016(5) -0.0005(5) 0.0108(5)
C14 0.0265(8) 0.0268(8) 0.0266(8) -0.0037(6) -0.0021(6) 0.0183(7)
C6 0.0268(8) 0.0222(8) 0.0216(7) 0.0012(6) 0.0018(6) 0.0167(7)
C13 0.0198(7) 0.0212(8) 0.0254(7) -0.0018(6) -0.0010(6) 0.0110(6)
C7 0.0247(8) 0.0207(7) 0.0221(7) -0.0010(6) -0.0012(6) 0.0156(7)
C15 0.0426(10) 0.0278(9) 0.0244(8) -0.0033(7) -0.0087(7) 0.0251(8)
C20 0.0287(9) 0.0262(9) 0.0283(8) -0.0002(7) -0.0089(7) 0.0072(7)
C11 0.0305(9) 0.0290(9) 0.0256(8) -0.0085(7) -0.0097(7) 0.0167(7)
C8 0.0308(9) 0.0267(8) 0.0224(7) -0.0025(6) -0.0011(6) 0.0196(7)
C18 0.0310(9) 0.0188(8) 0.0238(7) -0.0010(6) -0.0032(6) 0.0101(7)
C12 0.0218(8) 0.0259(8) 0.0310(8) -0.0048(7) -0.0032(7) 0.0108(7)
C5 0.0313(9) 0.0312(9) 0.0258(8) 0.0043(7) 0.0050(7) 0.0198(8)
C1 0.0219(8) 0.0294(9) 0.0362(9) 0.0049(7) -0.0036(7) 0.0070(7)
C3 0.0246(9) 0.0372(10) 0.0394(10) 0.0070(8) 0.0063(8) 0.0095(8)
C9 0.0395(10) 0.0371(10) 0.0214(7) -0.0042(7) -0.0027(7) 0.0260(9)
C10 0.0424(11) 0.0411(10) 0.0218(8) 0.0043(7) 0.0065(7) 0.0270(9)
C2 0.0215(8) 0.0226(8) 0.0313(8) 0.0047(6) 0.0013(6) 0.0105(7)
C16 0.0484(12) 0.0361(10) 0.0374(10) -0.0068(8) -0.0202(9) 0.0298(9)
C4 0.0339(10) 0.0436(11) 0.0315(9) 0.0110(8) 0.0121(8) 0.0154(9)
C19 0.0477(11) 0.0220(8) 0.0315(9) -0.0056(7) -0.0050(8) 0.0161(8)
C17 0.0572(13) 0.0411(11) 0.0274(9) 0.0062(8) -0.0022(8) 0.0327(10)

loop_
_atom_type_symbol
_atom_type_description
_atom_type_scat_dispersion_real
_atom_type_scat_dispersion_imag
_atom_type_scat_source
C C 0.0033 0.0016 'International Tables Vol C Tables 4.2.6.8 and 6.1.1.4'
N N 0.0061 0.0033 'International Tables Vol C Tables 4.2.6.8 and 6.1.1.4'
P P 0.1023 0.0942 'International Tables Vol C Tables 4.2.6.8 and 6.1.1.4'
Co Co 0.3494 0.9721 'International Tables Vol C Tables 4.2.6.8 and 6.1.1.4'
H H 0.0000 0.0000 'International Tables Vol C Tables 4.2.6.8 and 6.1.1.4'

loop_
_geom_angle_atom_site_label_1
_geom_angle_atom_site_label_2
_geom_angle_atom_site_label_3
_geom_angle
_geom_angle_site_symmetry_1
_geom_angle_site_symmetry_3
N2 Co1 N1 82.03(5) . .
N2 Co1 P1 111.35(4) . .
N1 Co1 P1 105.00(4) . .
N2 Co1 Co1 116.91(4) . 17_554
N1 Co1 Co1 151.84(4) . 17_554
P1 Co1 Co1 87.945(15) . 17_554
C14 P1 C18 102.53(8) . .
C14 P1 C15 97.49(8) . .
C18 P1 C15 100.63(8) . .
C14 P1 Co1 117.62(6) . .
C18 P1 Co1 120.64(6) . .
C15 P1 Co1 114.25(5) . .
C2 N1 C6 116.45(14) . .
C2 N1 Co1 131.57(11) . .
C6 N1 Co1 111.98(10) . .
C13 N2 C7 116.37(13) . .
C13 N2 Co1 129.26(11) . .
C7 N2 Co1 114.34(10) . .
C13 C14 P1 116.49(11) 17_554 .
N1 C6 C7 115.98(14) . .
N1 C6 C5 123.54(15) . .
C7 C6 C5 120.47(15) . .
N2 C13 C12 122.26(15) . .
N2 C13 C14 117.69(14) . 17_554
C12 C13 C14 120.01(15) . 17_554
N2 C7 C6 115.65(14) . .
N2 C7 C8 123.53(15) . .
C6 C7 C8 120.82(15) . .
C17 C15 C16 110.32(15) . .
C17 C15 P1 111.86(13) . .
C16 C15 P1 111.78(12) . .
C12 C11 C8 118.75(15) . .
C11 C8 C7 117.93(15) . .
C11 C8 C9 124.14(16) . .
C7 C8 C9 117.91(16) . .
C20 C18 C19 110.07(14) . .
C20 C18 P1 112.46(11) . .
C19 C18 P1 114.95(13) . .
C11 C12 C13 121.11(16) . .
C4 C5 C6 117.73(16) . .
C4 C5 C10 124.45(16) . .
C6 C5 C10 117.82(16) . .
C4 C3 C2 120.79(17) . .
C10 C9 C8 121.35(16) . .
C9 C10 C5 121.61(16) . .
N1 C2 C3 122.51(16) . .
N1 C2 C1 117.66(15) . .
C3 C2 C1 119.83(16) . .
C3 C4 C5 118.89(17) . .

loop_
_geom_bond_atom_site_label_1
_geom_bond_atom_site_label_2
_geom_bond_distance
_geom_bond_site_symmetry_2
Co1 N2 1.9542(13) .
Co1 N1 2.0199(13) .
Co1 P1 2.1993(5) .
Co1 Co1 2.3844(5) 17_554
P1 C14 1.8491(17) .
P1 C18 1.8696(17) .
P1 C15 1.8722(16) .
N1 C2 1.351(2) .
N1 C6 1.382(2) .
N2 C13 1.364(2) .
N2 C7 1.383(2) .
C14 C13 1.489(2) 17_554
C6 C7 1.404(2) .
C6 C5 1.418(2) .
C13 C12 1.386(2) .
C13 C14 1.489(2) 17_554
C7 C8 1.412(2) .
C15 C17 1.521(3) .
C15 C16 1.533(3) .
C20 C18 1.533(2) .
C11 C12 1.383(2) .
C11 C8 1.393(2) .
C8 C9 1.436(2) .
C18 C19 1.533(2) .
C5 C4 1.388(3) .
C5 C10 1.434(3) .
C1 C2 1.489(2) .
C3 C4 1.384(3) .
C3 C2 1.394(2) .
C9 C10 1.348(3) .

loop_
_geom_torsion_atom_site_label_1
_geom_torsion_atom_site_label_2
_geom_torsion_atom_site_label_3
_geom_torsion_atom_site_label_4
_geom_torsion
_geom_torsion_site_symmetry_1
_geom_torsion_site_symmetry_4
N2 Co1 P1 C14 82.03(7) . .
N1 Co1 P1 C14 169.20(7) . .
Co1 Co1 P1 C14 -36.15(6) 17_554 .
N2 Co1 P1 C18 -151.50(7) . .
N1 Co1 P1 C18 -64.33(7) . .
Co1 Co1 P1 C18 90.32(6) 17_554 .
N2 Co1 P1 C15 -31.36(8) . .
N1 Co1 P1 C15 55.81(8) . .
Co1 Co1 P1 C15 -149.54(7) 17_554 .
N2 Co1 N1 C2 -178.03(15) . .
P1 Co1 N1 C2 71.90(14) . .
Co1 Co1 N1 C2 -43.05(19) 17_554 .
N2 Co1 N1 C6 1.41(10) . .
P1 Co1 N1 C6 -108.66(10) . .
Co1 Co1 N1 C6 136.39(9) 17_554 .
N1 Co1 N2 C13 -178.61(14) . .
P1 Co1 N2 C13 -75.56(13) . .
Co1 Co1 N2 C13 23.37(14) 17_554 .
N1 Co1 N2 C7 -0.81(10) . .
P1 Co1 N2 C7 102.24(10) . .
Co1 Co1 N2 C7 -158.83(9) 17_554 .
C18 P1 C14 C13 -60.00(14) . 17_554
C15 P1 C14 C13 -162.70(13) . 17_554
Co1 P1 C14 C13 74.87(13) . 17_554
C2 N1 C6 C7 177.75(14) . .
Co1 N1 C6 C7 -1.79(17) . .
C2 N1 C6 C5 -3.0(2) . .
Co1 N1 C6 C5 177.43(13) . .
C7 N2 C13 C12 2.3(2) . .
Co1 N2 C13 C12 -179.89(12) . .
C7 N2 C13 C14 -175.20(14) . 17_554
Co1 N2 C13 C14 2.6(2) . 17_554
C13 N2 C7 C6 178.17(13) . .
Co1 N2 C7 C6 0.07(17) . .
C13 N2 C7 C8 -1.1(2) . .
Co1 N2 C7 C8 -179.25(12) . .
N1 C6 C7 N2 1.2(2) . .
C5 C6 C7 N2 -178.06(14) . .
N1 C6 C7 C8 -179.49(14) . .
C5 C6 C7 C8 1.3(2) . .
C14 P1 C15 C17 168.22(13) . .
C18 P1 C15 C17 63.90(14) . .
Co1 P1 C15 C17 -66.89(14) . .
C14 P1 C15 C16 -67.50(14) . .
C18 P1 C15 C16 -171.82(13) . .
Co1 P1 C15 C16 57.39(14) . .
C12 C11 C8 C7 1.5(2) . .
C12 C11 C8 C9 -176.88(16) . .
N2 C7 C8 C11 -0.7(2) . .
C6 C7 C8 C11 179.97(15) . .
N2 C7 C8 C9 177.72(15) . .
C6 C7 C8 C9 -1.6(2) . .
C14 P1 C18 C20 77.86(14) . .
C15 P1 C18 C20 178.09(13) . .
Co1 P1 C18 C20 -55.26(14) . .
C14 P1 C18 C19 -49.15(14) . .
C15 P1 C18 C19 51.07(14) . .
Co1 P1 C18 C19 177.72(10) . .
C8 C11 C12 C13 -0.4(3) . .
N2 C13 C12 C11 -1.7(3) . .
C14 C13 C12 C11 175.82(16) 17_554 .
N1 C6 C5 C4 1.4(3) . .
C7 C6 C5 C4 -179.44(16) . .
N1 C6 C5 C10 -179.00(15) . .
C7 C6 C5 C10 0.2(2) . .
C11 C8 C9 C10 178.76(17) . .
C7 C8 C9 C10 0.4(2) . .
C8 C9 C10 C5 1.1(3) . .
C4 C5 C10 C9 178.24(19) . .
C6 C5 C10 C9 -1.4(3) . .
C6 N1 C2 C3 2.0(2) . .
Co1 N1 C2 C3 -178.58(14) . .
C6 N1 C2 C1 -178.07(14) . .
Co1 N1 C2 C1 1.4(2) . .
C4 C3 C2 N1 0.7(3) . .
C4 C3 C2 C1 -179.27(18) . .
C2 C3 C4 C5 -2.4(3) . .
C6 C5 C4 C3 1.4(3) . .
C10 C5 C4 C3 -178.21(18) . .

loop_
_platon_squeeze_void_nr
_platon_squeeze_void_average_x
_platon_squeeze_void_average_y
_platon_squeeze_void_average_z
_platon_squeeze_void_volume
_platon_squeeze_void_count_electrons
_platon_squeeze_void_content
1 0.000 0.000 -0.003 787 168 ' '
2 0.333 0.667 0.453 776 168 ' '
3 0.667 0.333 0.119 776 168 ' '
